data_7043219
loop_
_publ_author_name
'Mukherjee, Debabrata'
'Shirase, Satoru'
'Beckerle, Klaus'
'Spaniol, Thomas Paul'
'Mashima, Kazushi'
'Okuda, Jun'

_publ_section_title
;
 Group 2 metal (Mg, Ca, Sr) silylamides supported by a cyclen-derived
 macrocyclic polyamine
;
_journal_name_full 'Dalton Trans.'
_journal_paper_doi 10.1039/C7DT01727H
_journal_year 2017
_chemical_formula_moiety 'C34 H86 N10 Si4 Sr2'
_chemical_formula_sum 'C34 H86 N10 Si4 Sr2'
_chemical_formula_weight 922.72
_chemical_name_systematic
;
 ?
;
_chemical_properties_physical ', Air-sensitive,Moisture-sensitive,Oxygen-sensitive'
_space_group_crystal_system monoclinic
_space_group_IT_number 14
_space_group_name_Hall '-P 2yn'
_space_group_name_H-M_alt 'P 1 21/n 1'
_symmetry_space_group_name_Hall '-P 2yn'
_symmetry_space_group_name_H-M 'P 1 21/n 1'
_atom_sites_solution_hydrogens mixed
_audit_creation_method SHELXL-2013
_audit_update_record
;
2017-03-13 deposited with the CCDC.
2017-06-02 downloaded from the CCDC.
;
_cell_angle_alpha 90
_cell_angle_beta 100.519(2)
_cell_angle_gamma 90
_cell_formula_units_Z 2
_cell_length_a 9.3831(12)
_cell_length_b 26.657(3)
_cell_length_c 9.8491(12)
_cell_measurement_reflns_used 3054
_cell_measurement_temperature 100(2)
_cell_measurement_theta_max 25.29
_cell_measurement_theta_min 2.24
_cell_volume 2422.1(5)
_computing_cell_refinement 'Bruker SMART (2001)'
_computing_data_collection 'Bruker SMART (2001)'
_computing_data_reduction 'Bruker SAINT+ (1999)'
_computing_molecular_graphics 'ORTEP-III (Farrugia, 1999)'
_computing_structure_refinement 'SHELXL-2013 (Sheldrick, 2013)'
_computing_structure_solution 'SIR-92 (Altomare 1992)'
_diffrn_ambient_temperature 100(2)
_diffrn_measured_fraction_theta_full 1.000
_diffrn_measured_fraction_theta_max 0.995
_diffrn_measurement_device_type 'Bruker APEX CCD'
_diffrn_measurement_method '\w scans'
_diffrn_radiation_monochromator 'multi optical layers'
_diffrn_radiation_source microsource
_diffrn_radiation_type MoK\a
_diffrn_radiation_wavelength 0.71073
_diffrn_reflns_av_R_equivalents 0.0784
_diffrn_reflns_av_unetI/netI 0.0735
_diffrn_reflns_Laue_measured_fraction_full 1.000
_diffrn_reflns_Laue_measured_fraction_max 0.995
_diffrn_reflns_limit_h_max 12
_diffrn_reflns_limit_h_min -12
_diffrn_reflns_limit_k_max 35
_diffrn_reflns_limit_k_min -35
_diffrn_reflns_limit_l_max 12
_diffrn_reflns_limit_l_min -13
_diffrn_reflns_number 25518
_diffrn_reflns_point_group_measured_fraction_full 1.000
_diffrn_reflns_point_group_measured_fraction_max 0.995
_diffrn_reflns_theta_full 25.242
_diffrn_reflns_theta_max 28.446
_diffrn_reflns_theta_min 2.238
_exptl_absorpt_coefficient_mu 2.335
_exptl_absorpt_correction_T_max 0.7457
_exptl_absorpt_correction_T_min 0.5479
_exptl_absorpt_correction_type multi-scan
_exptl_absorpt_process_details 'Sadabs Bruker'
_exptl_crystal_colour colourless
_exptl_crystal_density_diffrn 1.265
_exptl_crystal_description block
_exptl_crystal_F_000 984
_exptl_crystal_recrystallization_method 'reactive craystallization from toluene'
_exptl_crystal_size_max 0.380
_exptl_crystal_size_mid 0.180
_exptl_crystal_size_min 0.170
_refine_diff_density_max 0.548
_refine_diff_density_min -0.785
_refine_diff_density_rms 0.089
_refine_ls_extinction_method none
_refine_ls_goodness_of_fit_ref 1.010
_refine_ls_hydrogen_treatment mixed
_refine_ls_matrix_type full
_refine_ls_number_parameters 315
_refine_ls_number_reflns 6076
_refine_ls_number_restraints 0
_refine_ls_restrained_S_all 1.010
_refine_ls_R_factor_all 0.0608
_refine_ls_R_factor_gt 0.0403
_refine_ls_shift/su_max 0.001
_refine_ls_shift/su_mean 0.000
_refine_ls_structure_factor_coef Fsqd
_refine_ls_weighting_details 'w=1/[\s^2^(Fo^2^)+(0.0224P)^2^+1.2641P] where P=(Fo^2^+2Fc^2^)/3'
_refine_ls_weighting_scheme calc
_refine_ls_wR_factor_gt 0.0827
_refine_ls_wR_factor_ref 0.0898
_reflns_Friedel_coverage 0.000
_reflns_number_gt 4711
_reflns_number_total 6076
_reflns_threshold_expression 'I > 2\s(I)'
_cod_data_source_file c7dt01727h2.cif
_cod_data_source_block 1
_cod_database_code 7043219
_shelx_space_group_comment
;
The symmetry employed for this shelxl refinement is uniquely defined
by the following loop, which should always be used as a source of
symmetry information in preference to the above space-group names.
They are only intended as comments.
;
_shelx_estimated_absorpt_t_min 0.471
_shelx_estimated_absorpt_t_max 0.692
_shelxl_version_number 2013-4

loop_
_space_group_symop_operation_xyz
'x, y, z'
'-x+1/2, y+1/2, -z+1/2'
'-x, -y, -z'
'x-1/2, -y-1/2, z-1/2'

loop_
_atom_site_label
_atom_site_type_symbol
_atom_site_fract_x
_atom_site_fract_y
_atom_site_fract_z
_atom_site_U_iso_or_equiv
_atom_site_adp_type
_atom_site_occupancy
_atom_site_site_symmetry_order
_atom_site_calc_flag
_atom_site_refinement_flags_posn
_atom_site_refinement_flags_adp
_atom_site_refinement_flags_occupancy
_atom_site_disorder_assembly
_atom_site_disorder_group
Sr1 Sr 0.56514(2) 0.07050(2) 0.46007(2) 0.01229(7) Uani 1 1 d . . . . .
Si1 Si 0.82232(8) 0.14445(3) 0.67197(8) 0.01631(16) Uani 1 1 d . . . . .
Si2 Si 0.53932(8) 0.18934(3) 0.69221(8) 0.01811(17) Uani 1 1 d . . . . .
N1 N 0.4097(3) -0.00319(8) 0.3402(2) 0.0212(5) Uani 1 1 d . . . . .
N2 N 0.3003(3) 0.10273(10) 0.3014(2) 0.0268(6) Uani 1 1 d . . . . .
N3 N 0.5987(3) 0.13105(8) 0.2323(2) 0.0188(5) Uani 1 1 d . . . . .
N4 N 0.7045(3) 0.02305(8) 0.2631(2) 0.0216(5) Uani 1 1 d . . . . .
N6 N 0.6404(2) 0.14441(8) 0.6348(2) 0.0165(5) Uani 1 1 d . . . . .
C1A C 0.2883(6) 0.00615(19) 0.2380(6) 0.0171(11) Uani 0.562(5) 1 d . . P A 1
H1A H 0.2241 -0.0236 0.2258 0.021 Uiso 0.562(5) 1 calc R U P A 1
H1B H 0.3189 0.0133 0.1489 0.021 Uiso 0.562(5) 1 calc R U P A 1
C2A C 0.2087(5) 0.0507(2) 0.2824(6) 0.0145(11) Uani 0.562(5) 1 d . . P A 1
H2A H 0.1788 0.0425 0.3712 0.017 Uiso 0.562(5) 1 calc R U P A 1
H2B H 0.1195 0.0562 0.2131 0.017 Uiso 0.562(5) 1 calc R U P A 1
C3A C 0.3239(5) 0.11667(18) 0.1686(5) 0.0183(12) Uani 0.562(5) 1 d . . P A 1
H3A H 0.2344 0.1314 0.1148 0.022 Uiso 0.562(5) 1 calc R U P A 1
H3B H 0.3493 0.0867 0.1188 0.022 Uiso 0.562(5) 1 calc R U P A 1
C4A C 0.4454(8) 0.1543(2) 0.1829(8) 0.0195(15) Uani 0.562(5) 1 d . . P A 1
H4A H 0.4286 0.1805 0.2495 0.023 Uiso 0.562(5) 1 calc R U P A 1
H4B H 0.4433 0.1708 0.0925 0.023 Uiso 0.562(5) 1 calc R U P A 1
C5A C 0.6372(7) 0.1030(2) 0.1168(6) 0.0176(12) Uani 0.562(5) 1 d . . P A 1
H5A H 0.6722 0.1267 0.0526 0.021 Uiso 0.562(5) 1 calc R U P A 1
H5B H 0.5499 0.0860 0.0658 0.021 Uiso 0.562(5) 1 calc R U P A 1
C6A C 0.7542(6) 0.06422(19) 0.1659(5) 0.0184(12) Uani 0.562(5) 1 d . . P A 1
H6A H 0.8414 0.0815 0.2164 0.022 Uiso 0.562(5) 1 calc R U P A 1
H6B H 0.7813 0.0475 0.0845 0.022 Uiso 0.562(5) 1 calc R U P A 1
C7A C 0.5950 -0.0085(2) 0.1781(6) 0.0183(11) Uani 0.562(5) 1 d . . P A 1
H7A H 0.6423 -0.0322 0.1227 0.022 Uiso 0.562(5) 1 calc R U P A 1
H7B H 0.5267 0.0127 0.1140 0.022 Uiso 0.562(5) 1 calc R U P A 1
C8A C 0.5143(7) -0.0371(2) 0.2725(6) 0.0167(11) Uani 0.562(5) 1 d . . P A 1
H8A H 0.5855 -0.0531 0.3465 0.020 Uiso 0.562(5) 1 calc R U P A 1
H8B H 0.4572 -0.0641 0.2191 0.020 Uiso 0.562(5) 1 calc R U P A 1
C1B C 0.2496(7) 0.0186(3) 0.2963(8) 0.0180(15) Uani 0.438(5) 1 d . . P A 2
H1C H 0.1894 -0.0069 0.2395 0.022 Uiso 0.438(5) 1 calc R U P A 2
H1D H 0.2083 0.0237 0.3809 0.022 Uiso 0.438(5) 1 calc R U P A 2
C2B C 0.2373(8) 0.0675(2) 0.2164(8) 0.0236(16) Uani 0.438(5) 1 d . . P A 2
H2C H 0.2861 0.0645 0.1357 0.028 Uiso 0.438(5) 1 calc R U P A 2
H2D H 0.1342 0.0759 0.1828 0.028 Uiso 0.438(5) 1 calc R U P A 2
C3B C 0.3443(8) 0.1516(2) 0.2107(7) 0.0234(17) Uani 0.438(5) 1 d . . P A 2
H3C H 0.2597 0.1610 0.1397 0.028 Uiso 0.438(5) 1 calc R U P A 2
H3D H 0.3688 0.1807 0.2732 0.028 Uiso 0.438(5) 1 calc R U P A 2
C4B C 0.4702(11) 0.1400(3) 0.1419(10) 0.0231(19) Uani 0.438(5) 1 d . . P A 2
H4C H 0.4461 0.1102 0.0823 0.028 Uiso 0.438(5) 1 calc R U P A 2
H4D H 0.4847 0.1686 0.0816 0.028 Uiso 0.438(5) 1 calc R U P A 2
C5B C 0.7092(9) 0.1038(3) 0.1591(8) 0.0215(16) Uani 0.438(5) 1 d . . P A 2
H5C H 0.7085 0.1195 0.0679 0.026 Uiso 0.438(5) 1 calc R U P A 2
H5D H 0.8078 0.1078 0.2147 0.026 Uiso 0.438(5) 1 calc R U P A 2
C6B C 0.6749(9) 0.0487(3) 0.1397(7) 0.0242(16) Uani 0.438(5) 1 d . . P A 2
H6C H 0.5712 0.0446 0.0986 0.029 Uiso 0.438(5) 1 calc R U P A 2
H6D H 0.7329 0.0342 0.0748 0.029 Uiso 0.438(5) 1 calc R U P A 2
C7B C 0.6117(7) -0.0275(3) 0.2488(8) 0.0198(15) Uani 0.438(5) 1 d . . P A 2
H7C H 0.6350 -0.0465 0.1694 0.024 Uiso 0.438(5) 1 calc R U P A 2
H7D H 0.6448 -0.0479 0.3326 0.024 Uiso 0.438(5) 1 calc R U P A 2
C8B C 0.4499(9) -0.0229(3) 0.2296(8) 0.0212(16) Uani 0.438(5) 1 d . . P A 2
H8C H 0.4144 -0.0014 0.1484 0.025 Uiso 0.438(5) 1 calc R U P A 2
H8D H 0.4055 -0.0565 0.2116 0.025 Uiso 0.438(5) 1 calc R U P A 2
C11 C 0.2073(3) 0.13321(11) 0.3703(4) 0.0326(7) Uani 1 1 d . . . . .
H11A H 0.1190 0.1419 0.3048 0.049 Uiso 1 1 calc R U . . .
H11B H 0.2586 0.1640 0.4048 0.049 Uiso 1 1 calc R U . . .
H11C H 0.1815 0.1144 0.4477 0.049 Uiso 1 1 calc R U . . .
C12 C 0.8950(3) 0.09499(11) 0.5649(3) 0.0210(6) Uani 1 1 d . . . . .
H12A H 0.995(4) 0.0945(12) 0.587(3) 0.032 Uiso 1 1 d . U . . .
H12B H 0.866(3) 0.0593(12) 0.586(3) 0.032 Uiso 1 1 d . U . . .
H12C H 0.866(3) 0.1005(11) 0.460(3) 0.032 Uiso 1 1 d . U . . .
C13 C 0.6861(3) 0.17557(11) 0.2782(3) 0.0293(7) Uani 1 1 d . . . . .
H13A H 0.6851 0.1983 0.1998 0.044 Uiso 1 1 calc R U . . .
H13B H 0.7861 0.1654 0.3149 0.044 Uiso 1 1 calc R U . . .
H13C H 0.6456 0.1928 0.3504 0.044 Uiso 1 1 calc R U . . .
C14 C 0.8440(3) 0.00004(12) 0.3130(3) 0.0318(7) Uani 1 1 d . . . . .
H14A H 0.8768 -0.0175 0.2368 0.048 Uiso 1 1 calc R U . . .
H14B H 0.8350 -0.0240 0.3862 0.048 Uiso 1 1 calc R U . . .
H14C H 0.9145 0.0260 0.3497 0.048 Uiso 1 1 calc R U . . .
C15 C 0.9090(3) 0.12845(11) 0.8545(3) 0.0232(6) Uani 1 1 d . . . . .
H15A H 0.8885 0.1551 0.9168 0.035 Uiso 1 1 calc R U . . .
H15B H 1.0141 0.1253 0.8607 0.035 Uiso 1 1 calc R U . . .
H15C H 0.8697 0.0966 0.8811 0.035 Uiso 1 1 calc R U . . .
C16 C 0.9135(3) 0.20468(11) 0.6342(3) 0.0294(7) Uani 1 1 d . . . . .
H16A H 0.8735 0.2157 0.5401 0.044 Uiso 1 1 calc R U . . .
H16B H 1.0179 0.1990 0.6430 0.044 Uiso 1 1 calc R U . . .
H16C H 0.8962 0.2306 0.7000 0.044 Uiso 1 1 calc R U . . .
C17 C 0.6272(3) 0.22311(10) 0.8542(3) 0.0245(6) Uani 1 1 d . . . . .
H17A H 0.6555 0.1987 0.9287 0.037 Uiso 1 1 calc R U . . .
H17B H 0.5584 0.2472 0.8811 0.037 Uiso 1 1 calc R U . . .
H17C H 0.7134 0.2410 0.8370 0.037 Uiso 1 1 calc R U . . .
C18 C 0.4904(4) 0.24181(11) 0.5642(3) 0.0304(7) Uani 1 1 d . . . . .
H18A H 0.5788 0.2593 0.5510 0.046 Uiso 1 1 calc R U . . .
H18B H 0.4258 0.2655 0.5991 0.046 Uiso 1 1 calc R U . . .
H18C H 0.4413 0.2280 0.4757 0.046 Uiso 1 1 calc R U . . .
C19 C 0.3665(3) 0.16457(11) 0.7381(4) 0.0309(7) Uani 1 1 d . . . . .
H19A H 0.3122 0.1460 0.6593 0.046 Uiso 1 1 calc R U . . .
H19B H 0.3077 0.1926 0.7609 0.046 Uiso 1 1 calc R U . . .
H19C H 0.3895 0.1421 0.8179 0.046 Uiso 1 1 calc R U . . .

loop_
_atom_site_aniso_label
_atom_site_aniso_U_11
_atom_site_aniso_U_22
_atom_site_aniso_U_33
_atom_site_aniso_U_23
_atom_site_aniso_U_13
_atom_site_aniso_U_12
Sr1 0.01381(12) 0.01005(11) 0.01314(13) 0.00026(10) 0.00277(8) -0.00110(9)
Si1 0.0157(4) 0.0132(3) 0.0195(4) 0.0002(3) 0.0018(3) -0.0026(3)
Si2 0.0183(4) 0.0118(3) 0.0233(4) -0.0019(3) 0.0012(3) 0.0014(3)
N1 0.0293(13) 0.0180(11) 0.0153(12) 0.0025(9) 0.0015(10) -0.0056(10)
N2 0.0189(12) 0.0414(15) 0.0203(13) -0.0023(11) 0.0038(10) 0.0102(11)
N3 0.0263(13) 0.0129(10) 0.0183(12) 0.0008(9) 0.0068(10) -0.0025(9)
N4 0.0248(13) 0.0188(11) 0.0202(13) -0.0027(10) 0.0010(10) 0.0052(10)
N6 0.0184(11) 0.0113(10) 0.0190(12) -0.0022(9) 0.0014(9) -0.0022(8)
C1A 0.025(3) 0.012(2) 0.014(3) -0.001(2) 0.003(2) -0.004(2)
C2A 0.011(2) 0.014(3) 0.018(3) 0.005(2) 0.001(2) -0.002(2)
C3A 0.019(2) 0.012(2) 0.022(3) 0.003(2) 0.001(2) 0.0024(19)
C4A 0.019(4) 0.011(3) 0.027(4) 0.006(2) 0.003(3) 0.004(2)
C5A 0.021(3) 0.015(2) 0.017(3) 0.002(2) 0.003(2) -0.001(2)
C6A 0.026(3) 0.016(3) 0.017(3) 0.005(2) 0.011(2) -0.002(2)
C7A 0.030(3) 0.014(2) 0.011(3) -0.004(2) 0.006(2) -0.001(2)
C8A 0.021(3) 0.012(2) 0.018(3) -0.001(2) 0.004(2) 0.004(2)
C1B 0.014(3) 0.016(4) 0.020(4) 0.003(3) -0.004(3) -0.006(3)
C2B 0.025(4) 0.015(3) 0.027(4) -0.003(3) -0.005(3) -0.006(3)
C3B 0.023(4) 0.018(4) 0.029(4) 0.006(3) 0.004(3) 0.001(3)
C4B 0.019(4) 0.021(5) 0.030(5) 0.008(4) 0.007(4) 0.000(4)
C5B 0.018(4) 0.028(4) 0.021(4) 0.004(3) 0.011(3) 0.001(4)
C6B 0.031(4) 0.021(4) 0.022(4) -0.002(3) 0.008(3) -0.002(3)
C7B 0.020(4) 0.018(3) 0.020(4) -0.009(3) 0.000(3) 0.004(3)
C8B 0.028(4) 0.015(3) 0.023(4) 0.003(3) 0.011(3) -0.004(3)
C11 0.0246(16) 0.0275(16) 0.045(2) -0.0127(15) 0.0051(15) 0.0029(13)
C12 0.0186(14) 0.0210(14) 0.0245(16) 0.0020(12) 0.0066(12) -0.0002(11)
C13 0.0381(18) 0.0227(15) 0.0253(17) 0.0051(13) 0.0012(14) -0.0125(13)
C14 0.0242(16) 0.0449(19) 0.0274(17) -0.0052(15) 0.0076(13) 0.0094(14)
C15 0.0205(14) 0.0223(14) 0.0259(16) -0.0006(12) 0.0019(12) -0.0004(11)
C16 0.0280(16) 0.0233(15) 0.0356(19) 0.0028(13) 0.0022(14) -0.0089(13)
C17 0.0282(16) 0.0190(14) 0.0276(16) -0.0047(12) 0.0082(13) 0.0008(12)
C18 0.0400(18) 0.0208(15) 0.0270(17) -0.0003(13) -0.0032(14) 0.0095(13)
C19 0.0233(15) 0.0239(15) 0.046(2) -0.0103(14) 0.0091(14) 0.0018(12)

loop_
_atom_type_symbol
_atom_type_description
_atom_type_scat_dispersion_real
_atom_type_scat_dispersion_imag
_atom_type_scat_source
C C 0.0033 0.0016 'International Tables Vol C Tables 4.2.6.8 and 6.1.1.4'
H H 0.0000 0.0000 'International Tables Vol C Tables 4.2.6.8 and 6.1.1.4'
N N 0.0061 0.0033 'International Tables Vol C Tables 4.2.6.8 and 6.1.1.4'
Si Si 0.0817 0.0704 'International Tables Vol C Tables 4.2.6.8 and 6.1.1.4'
Sr Sr -1.5307 3.2498 'International Tables Vol C Tables 4.2.6.8 and 6.1.1.4'

loop_
_geom_angle_atom_site_label_1
_geom_angle_atom_site_label_2
_geom_angle_atom_site_label_3
_geom_angle
_geom_angle_site_symmetry_1
_geom_angle_site_symmetry_3
N1 Sr1 N6 157.87(7) . .
N1 Sr1 N1 77.94(8) . 3_656
N6 Sr1 N1 92.57(7) . 3_656
N1 Sr1 N2 67.26(7) . .
N6 Sr1 N2 103.84(7) . .
N1 Sr1 N2 124.76(7) 3_656 .
N1 Sr1 N3 101.88(7) . .
N6 Sr1 N3 92.06(7) . .
N1 Sr1 N3 166.17(7) 3_656 .
N2 Sr1 N3 66.46(7) . .
N1 Sr1 N4 69.01(7) . .
N6 Sr1 N4 133.01(7) . .
N1 Sr1 N4 102.55(7) 3_656 .
N2 Sr1 N4 103.15(7) . .
N3 Sr1 N4 65.09(6) . .
N1 Sr1 H12B 122.8(6) . .
N6 Sr1 H12B 70.8(6) . .
N1 Sr1 H12B 70.3(6) 3_656 .
N2 Sr1 H12B 164.8(6) . .
N3 Sr1 H12B 99.0(6) . .
N4 Sr1 H12B 73.1(6) . .
N1 Sr1 H12C 131.8(6) . .
N6 Sr1 H12C 69.6(6) . .
N1 Sr1 H12C 103.3(6) 3_656 .
N2 Sr1 H12C 131.9(6) . .
N3 Sr1 H12C 66.3(6) . .
N4 Sr1 H12C 63.7(6) . .
H12B Sr1 H12C 33.0(8) . .
N6 Si1 C15 116.94(12) . .
N6 Si1 C16 115.89(12) . .
C15 Si1 C16 104.39(13) . .
N6 Si1 C12 109.49(12) . .
C15 Si1 C12 103.75(13) . .
C16 Si1 C12 105.11(14) . .
N6 Si1 Sr1 46.07(7) . .
C15 Si1 Sr1 124.98(9) . .
C16 Si1 Sr1 130.55(10) . .
C12 Si1 Sr1 63.51(9) . .
N6 Si2 C19 113.16(12) . .
N6 Si2 C18 112.69(13) . .
C19 Si2 C18 107.84(15) . .
N6 Si2 C17 115.87(12) . .
C19 Si2 C17 103.15(14) . .
C18 Si2 C17 103.14(13) . .
C1A N1 C8A 106.7(4) . .
C8B N1 C1B 108.5(5) . .
C8B N1 Sr1 116.9(3) . .
C1A N1 Sr1 120.6(2) . .
C8A N1 Sr1 106.6(2) . .
C1B N1 Sr1 105.7(3) . .
C8B N1 Sr1 110.1(4) . 3_656
C1A N1 Sr1 127.4(2) . 3_656
C8A N1 Sr1 87.0(2) . 3_656
C1B N1 Sr1 113.6(3) . 3_656
Sr1 N1 Sr1 102.06(8) . 3_656
C2B N2 C11 117.2(4) . .
C3A N2 C11 119.7(3) . .
C3A N2 C2A 106.7(3) . .
C11 N2 C2A 100.5(3) . .
C2B N2 C3B 109.9(5) . .
C11 N2 C3B 92.4(3) . .
C4B N3 C13 115.5(4) . .
C5A N3 C13 116.7(3) . .
C4B N3 C5B 111.2(5) . .
C13 N3 C5B 98.0(4) . .
C5A N3 C4A 107.8(4) . .
C13 N3 C4A 101.9(3) . .
C4B N3 Sr1 113.5(4) . .
C5A N3 Sr1 113.9(2) . .
C13 N3 Sr1 110.79(16) . .
C5B N3 Sr1 106.4(3) . .
C4A N3 Sr1 104.2(3) . .
C6B N4 C14 122.3(4) . .
C14 N4 C7A 116.5(2) . .
C14 N4 C6A 98.7(3) . .
C7A N4 C6A 107.8(3) . .
C6B N4 C7B 108.8(5) . .
C14 N4 C7B 96.8(3) . .
C6B N4 Sr1 109.8(3) . .
C14 N4 Sr1 117.34(17) . .
C7A N4 Sr1 106.52(18) . .
C6A N4 Sr1 109.2(2) . .
C7B N4 Sr1 97.1(3) . .
Si1 N6 Si2 122.53(13) . .
Si1 N6 Sr1 106.53(10) . .
Si2 N6 Sr1 130.63(11) . .
N1 C1A C2A 108.2(4) . .
N1 C1A H1A 110.1 . .
C2A C1A H1A 110.1 . .
N1 C1A H1B 110.1 . .
C2A C1A H1B 110.1 . .
H1A C1A H1B 108.4 . .
C1A C2A N2 115.2(4) . .
C1A C2A H2A 108.5 . .
N2 C2A H2A 108.5 . .
C1A C2A H2B 108.5 . .
N2 C2A H2B 108.5 . .
H2A C2A H2B 107.5 . .
N2 C3A C4A 109.4(5) . .
N2 C3A H3A 109.8 . .
C4A C3A H3A 109.8 . .
N2 C3A H3B 109.8 . .
C4A C3A H3B 109.8 . .
H3A C3A H3B 108.2 . .
C3A C4A N3 113.8(4) . .
C3A C4A H4A 108.8 . .
N3 C4A H4A 108.8 . .
C3A C4A H4B 108.8 . .
N3 C4A H4B 108.8 . .
H4A C4A H4B 107.7 . .
N3 C5A C6A 111.5(5) . .
N3 C5A H5A 109.3 . .
C6A C5A H5A 109.3 . .
N3 C5A H5B 109.3 . .
C6A C5A H5B 109.3 . .
H5A C5A H5B 108.0 . .
C5A C6A N4 112.9(4) . .
C5A C6A H6A 109.0 . .
N4 C6A H6A 109.0 . .
C5A C6A H6B 109.0 . .
N4 C6A H6B 109.0 . .
H6A C6A H6B 107.8 . .
N4 C7A C8A 108.4(4) . .
N4 C7A H7A 110.0 . .
C8A C7A H7A 110.0 . .
N4 C7A H7B 110.0 . .
C8A C7A H7B 110.0 . .
H7A C7A H7B 108.4 . .
C7A C8A N1 113.2(4) . .
C7A C8A H8A 108.9 . .
N1 C8A H8A 108.9 . .
C7A C8A H8B 108.9 . .
N1 C8A H8B 108.9 . .
H8A C8A H8B 107.8 . .
C2B C1B N1 115.6(5) . .
C2B C1B H1C 108.4 . .
N1 C1B H1C 108.4 . .
C2B C1B H1D 108.4 . .
N1 C1B H1D 108.4 . .
H1C C1B H1D 107.4 . .
N2 C2B C1B 107.4(6) . .
N2 C2B H2C 110.2 . .
C1B C2B H2C 110.2 . .
N2 C2B H2D 110.2 . .
C1B C2B H2D 110.2 . .
H2C C2B H2D 108.5 . .
C4B C3B N2 111.9(5) . .
C4B C3B H3C 109.2 . .
N2 C3B H3C 109.2 . .
C4B C3B H3D 109.2 . .
N2 C3B H3D 109.2 . .
H3C C3B H3D 107.9 . .
N3 C4B C3B 114.3(7) . .
N3 C4B H4C 108.7 . .
C3B C4B H4C 108.7 . .
N3 C4B H4D 108.7 . .
C3B C4B H4D 108.7 . .
H4C C4B H4D 107.6 . .
C6B C5B N3 111.7(6) . .
C6B C5B H5C 109.3 . .
N3 C5B H5C 109.3 . .
C6B C5B H5D 109.3 . .
N3 C5B H5D 109.3 . .
H5C C5B H5D 107.9 . .
N4 C6B C5B 111.5(6) . .
N4 C6B H6C 109.3 . .
C5B C6B H6C 109.3 . .
N4 C6B H6D 109.3 . .
C5B C6B H6D 109.3 . .
H6C C6B H6D 108.0 . .
C8B C7B N4 117.8(5) . .
C8B C7B H7C 107.9 . .
N4 C7B H7C 107.9 . .
C8B C7B H7D 107.9 . .
N4 C7B H7D 107.9 . .
H7C C7B H7D 107.2 . .
N1 C8B C7B 111.2(7) . .
N1 C8B H8C 109.4 . .
C7B C8B H8C 109.4 . .
N1 C8B H8D 109.4 . .
C7B C8B H8D 109.4 . .
H8C C8B H8D 108.0 . .
N2 C11 H11A 109.5 . .
N2 C11 H11B 109.5 . .
H11A C11 H11B 109.5 . .
N2 C11 H11C 109.5 . .
H11A C11 H11C 109.5 . .
H11B C11 H11C 109.5 . .
Si1 C12 H12A 110(2) . .
Si1 C12 H12B 113.7(18) . .
H12A C12 H12B 104(3) . .
Si1 C12 H12C 113.8(17) . .
H12A C12 H12C 108(3) . .
H12B C12 H12C 108(2) . .
N3 C13 H13A 109.5 . .
N3 C13 H13B 109.5 . .
H13A C13 H13B 109.5 . .
N3 C13 H13C 109.5 . .
H13A C13 H13C 109.5 . .
H13B C13 H13C 109.5 . .
N4 C14 H14A 109.5 . .
N4 C14 H14B 109.5 . .
H14A C14 H14B 109.5 . .
N4 C14 H14C 109.5 . .
H14A C14 H14C 109.5 . .
H14B C14 H14C 109.5 . .
Si1 C15 H15A 109.5 . .
Si1 C15 H15B 109.5 . .
H15A C15 H15B 109.5 . .
Si1 C15 H15C 109.5 . .
H15A C15 H15C 109.5 . .
H15B C15 H15C 109.5 . .
Si1 C16 H16A 109.5 . .
Si1 C16 H16B 109.5 . .
H16A C16 H16B 109.5 . .
Si1 C16 H16C 109.5 . .
H16A C16 H16C 109.5 . .
H16B C16 H16C 109.5 . .
Si2 C17 H17A 109.5 . .
Si2 C17 H17B 109.5 . .
H17A C17 H17B 109.5 . .
Si2 C17 H17C 109.5 . .
H17A C17 H17C 109.5 . .
H17B C17 H17C 109.5 . .
Si2 C18 H18A 109.5 . .
Si2 C18 H18B 109.5 . .
H18A C18 H18B 109.5 . .
Si2 C18 H18C 109.5 . .
H18A C18 H18C 109.5 . .
H18B C18 H18C 109.5 . .
Si2 C19 H19A 109.5 . .
Si2 C19 H19B 109.5 . .
H19A C19 H19B 109.5 . .
Si2 C19 H19C 109.5 . .
H19A C19 H19C 109.5 . .
H19B C19 H19C 109.5 . .

loop_
_geom_bond_atom_site_label_1
_geom_bond_atom_site_label_2
_geom_bond_distance
_geom_bond_site_symmetry_2
Sr1 N1 2.598(2) .
Sr1 N6 2.627(2) .
Sr1 N1 2.641(2) 3_656
Sr1 N2 2.818(2) .
Sr1 N3 2.827(2) .
Sr1 N4 2.829(2) .
Sr1 C8A 3.001(6) 3_656
Sr1 C12 3.147(3) .
Sr1 C8B 3.336(8) 3_656
Sr1 C1B 3.397(6) .
Sr1 C8A 3.398(5) .
Sr1 C8B 3.409(7) .
Sr1 H12B 2.88(3) .
Sr1 H12C 2.93(3) .
Si1 N6 1.679(2) .
Si1 C15 1.882(3) .
Si1 C16 1.888(3) .
Si1 C12 1.891(3) .
Si2 N6 1.688(2) .
Si2 C19 1.881(3) .
Si2 C18 1.883(3) .
Si2 C17 1.885(3) .
N1 C8B 1.325(7) .
N1 C1A 1.398(6) .
N1 C8A 1.570(6) .
N1 C1B 1.595(8) .
N1 Sr1 2.641(2) 3_656
N2 C2B 1.324(6) .
N2 C3A 1.415(5) .
N2 C11 1.448(4) .
N2 C2A 1.624(6) .
N2 C3B 1.673(7) .
N3 C4B 1.383(10) .
N3 C5A 1.460(6) .
N3 C13 1.466(3) .
N3 C5B 1.548(7) .
N3 C4A 1.561(7) .
N4 C6B 1.377(7) .
N4 C14 1.447(4) .
N4 C7A 1.466(4) .
N4 C6A 1.582(5) .
N4 C7B 1.596(7) .
C1A C2A 1.510(7) .
C1A H1A 0.9900 .
C1A H1B 0.9900 .
C2A H2A 0.9900 .
C2A H2B 0.9900 .
C3A C4A 1.505(8) .
C3A H3A 0.9900 .
C3A H3B 0.9900 .
C4A H4A 0.9900 .
C4A H4B 0.9900 .
C5A C6A 1.522(8) .
C5A H5A 0.9900 .
C5A H5B 0.9900 .
C6A H6A 0.9900 .
C6A H6B 0.9900 .
C7A C8A 1.509(7) .
C7A H7A 0.9900 .
C7A H7B 0.9900 .
C8A Sr1 3.001(6) 3_656
C8A H8A 0.9900 .
C8A H8B 0.9900 .
C1B C2B 1.516(9) .
C1B H1C 0.9900 .
C1B H1D 0.9900 .
C2B H2C 0.9900 .
C2B H2D 0.9900 .
C3B C4B 1.497(10) .
C3B H3C 0.9900 .
C3B H3D 0.9900 .
C4B H4C 0.9900 .
C4B H4D 0.9900 .
C5B C6B 1.509(11) .
C5B H5C 0.9900 .
C5B H5D 0.9900 .
C6B H6C 0.9900 .
C6B H6D 0.9900 .
C7B C8B 1.500(10) .
C7B H7C 0.9900 .
C7B H7D 0.9900 .
C8B Sr1 3.336(8) 3_656
C8B H8C 0.9900 .
C8B H8D 0.9900 .
C11 H11A 0.9800 .
C11 H11B 0.9800 .
C11 H11C 0.9800 .
C12 H12A 0.92(3) .
C12 H12B 1.02(3) .
C12 H12C 1.03(3) .
C13 H13A 0.9800 .
C13 H13B 0.9800 .
C13 H13C 0.9800 .
C14 H14A 0.9800 .
C14 H14B 0.9800 .
C14 H14C 0.9800 .
C15 H15A 0.9800 .
C15 H15B 0.9800 .
C15 H15C 0.9800 .
C16 H16A 0.9800 .
C16 H16B 0.9800 .
C16 H16C 0.9800 .
C17 H17A 0.9800 .
C17 H17B 0.9800 .
C17 H17C 0.9800 .
C18 H18A 0.9800 .
C18 H18B 0.9800 .
C18 H18C 0.9800 .
C19 H19A 0.9800 .
C19 H19B 0.9800 .
C19 H19C 0.9800 .

loop_
_geom_torsion_atom_site_label_1
_geom_torsion_atom_site_label_2
_geom_torsion_atom_site_label_3
_geom_torsion_atom_site_label_4
_geom_torsion
_geom_torsion_site_symmetry_1
_geom_torsion_site_symmetry_4
C15 Si1 N6 Si2 72.08(18) . .
C16 Si1 N6 Si2 -51.7(2) . .
C12 Si1 N6 Si2 -170.37(15) . .
Sr1 Si1 N6 Si2 -174.1(2) . .
C15 Si1 N6 Sr1 -113.79(12) . .
C16 Si1 N6 Sr1 122.39(13) . .
C12 Si1 N6 Sr1 3.76(14) . .
C19 Si2 N6 Si1 -143.51(16) . .
C18 Si2 N6 Si1 93.81(18) . .
C17 Si2 N6 Si1 -24.7(2) . .
C19 Si2 N6 Sr1 43.92(19) . .
C18 Si2 N6 Sr1 -78.77(18) . .
C17 Si2 N6 Sr1 162.76(13) . .
C8B N1 C1A C2A -155.2(5) . .
C8A N1 C1A C2A -162.4(4) . .
C1B N1 C1A C2A 26.4(5) . .
Sr1 N1 C1A C2A -40.8(5) . .
Sr1 N1 C1A C2A 98.4(4) 3_656 .
N1 C1A C2A N2 61.6(6) . .
C2B N2 C2A C1A 66.3(7) . .
C3A N2 C2A C1A 66.0(5) . .
C11 N2 C2A C1A -168.5(4) . .
C3B N2 C2A C1A 84.1(7) . .
Sr1 N2 C2A C1A -47.7(5) . .
C2B N2 C3A C4A -162.3(5) . .
C11 N2 C3A C4A 85.0(5) . .
C2A N2 C3A C4A -162.2(4) . .
C3B N2 C3A C4A 36.5(5) . .
Sr1 N2 C3A C4A -53.5(4) . .
N2 C3A C4A N3 74.2(6) . .
C4B N3 C4A C3A 69.0(13) . .
C5A N3 C4A C3A 73.6(6) . .
C13 N3 C4A C3A -163.0(5) . .
C5B N3 C4A C3A 83.1(7) . .
Sr1 N3 C4A C3A -47.7(5) . .
C4B N3 C5A C6A -157.3(6) . .
C13 N3 C5A C6A 87.0(5) . .
C5B N3 C5A C6A 35.6(7) . .
C4A N3 C5A C6A -159.1(5) . .
Sr1 N3 C5A C6A -44.1(5) . .
N3 C5A C6A N4 62.0(6) . .
C6B N4 C6A C5A 51.6(7) . .
C14 N4 C6A C5A -168.4(4) . .
C7A N4 C6A C5A 70.0(5) . .
C7B N4 C6A C5A 80.9(6) . .
Sr1 N4 C6A C5A -45.3(5) . .
C6B N4 C7A C8A -153.0(5) . .
C14 N4 C7A C8A 87.2(4) . .
C6A N4 C7A C8A -163.0(4) . .
C7B N4 C7A C8A 30.8(5) . .
Sr1 N4 C7A C8A -45.9(4) . .
N4 C7A C8A N1 72.0(5) . .
N4 C7A C8A Sr1 0.8(11) . 3_656
N4 C7A C8A Sr1 35.3(3) . .
C8B N1 C8A C7A 61.7(8) . .
C1A N1 C8A C7A 76.0(5) . .
C1B N1 C8A C7A 82.5(6) . .
Sr1 N1 C8A C7A -54.0(5) . .
Sr1 N1 C8A C7A -155.7(4) 3_656 .
C8B N1 C8A Sr1 -142.6(8) . 3_656
C1A N1 C8A Sr1 -128.3(3) . 3_656
C1B N1 C8A Sr1 -121.8(5) . 3_656
Sr1 N1 C8A Sr1 101.69(12) . 3_656
C8B N1 C8A Sr1 115.7(7) . .
C1A N1 C8A Sr1 130.0(3) . .
C1B N1 C8A Sr1 136.5(5) . .
Sr1 N1 C8A Sr1 -101.69(12) 3_656 .
C8B N1 C1B C2B -75.3(7) . .
C1A N1 C1B C2B -73.6(8) . .
C8A N1 C1B C2B -85.8(8) . .
Sr1 N1 C1B C2B 50.9(7) . .
Sr1 N1 C1B C2B 162.0(5) 3_656 .
C8B N1 C1B Sr1 -126.1(4) . .
C1A N1 C1B Sr1 -124.5(6) . .
C8A N1 C1B Sr1 -136.7(5) . .
Sr1 N1 C1B Sr1 111.1(2) 3_656 .
C3A N2 C2B C1B 147.7(6) . .
C11 N2 C2B C1B -96.6(6) . .
C2A N2 C2B C1B -32.0(5) . .
C3B N2 C2B C1B 159.8(6) . .
Sr1 N2 C2B C1B 43.5(7) . .
N1 C1B C2B N2 -67.3(8) . .
Sr1 C1B C2B N2 -32.2(5) . .
C2B N2 C3B C4B -72.5(7) . .
C3A N2 C3B C4B -53.3(6) . .
C11 N2 C3B C4B 167.3(6) . .
C2A N2 C3B C4B -82.6(8) . .
Sr1 N2 C3B C4B 48.4(6) . .
C5A N3 C4B C3B 155.9(7) . .
C13 N3 C4B C3B -87.2(7) . .
C5B N3 C4B C3B 162.3(6) . .
C4A N3 C4B C3B -28.4(10) . .
Sr1 N3 C4B C3B 42.4(8) . .
N2 C3B C4B N3 -64.7(8) . .
C4B N3 C5B C6B -77.5(8) . .
C5A N3 C5B C6B -63.7(8) . .
C13 N3 C5B C6B 161.1(6) . .
C4A N3 C5B C6B -83.5(8) . .
Sr1 N3 C5B C6B 46.6(7) . .
C14 N4 C6B C5B -91.1(6) . .
C7A N4 C6B C5B 155.6(7) . .
C6A N4 C6B C5B -42.3(6) . .
C7B N4 C6B C5B 157.7(6) . .
Sr1 N4 C6B C5B 52.5(7) . .
N3 C5B C6B N4 -71.8(8) . .
C6B N4 C7B C8B -66.2(8) . .
C14 N4 C7B C8B 166.4(6) . .
C7A N4 C7B C8B -62.3(7) . .
C6A N4 C7B C8B -82.3(8) . .
Sr1 N4 C7B C8B 47.6(7) . .
C6B N4 C7B Sr1 -113.8(4) . .
C14 N4 C7B Sr1 118.7(2) . .
C7A N4 C7B Sr1 -109.9(5) . .
C6A N4 C7B Sr1 -129.9(5) . .
C1A N1 C8B C7B 159.1(7) . .
C8A N1 C8B C7B -35.0(7) . .
C1B N1 C8B C7B 160.0(6) . .
Sr1 N1 C8B C7B 40.6(7) . .
Sr1 N1 C8B C7B -75.2(6) 3_656 .
C1A N1 C8B Sr1 -125.8(3) . 3_656
C8A N1 C8B Sr1 40.2(8) . 3_656
C1B N1 C8B Sr1 -124.9(4) . 3_656
Sr1 N1 C8B Sr1 115.8(3) . 3_656
C1A N1 C8B Sr1 118.5(3) . .
C8A N1 C8B Sr1 -75.6(8) . .
C1B N1 C8B Sr1 119.3(4) . .
Sr1 N1 C8B Sr1 -115.8(3) 3_656 .
N4 C7B C8B N1 -65.5(9) . .
Sr1 C7B C8B N1 -26.9(5) . .
N4 C7B C8B Sr1 -111.5(6) . 3_656
Sr1 C7B C8B Sr1 -73.01(15) . 3_656
N4 C7B C8B Sr1 -38.5(5) . .
N6 Si1 C12 Sr1 -3.03(11) . .
C15 Si1 C12 Sr1 122.52(10) . .
C16 Si1 C12 Sr1 -128.15(11) . .
